data_7003285
loop_
_publ_author_name
'Jeon, Sang-Jin'
'Waymouth, Robert M.'

_publ_section_title
;
 New bimetallic complexes of late transition metals involving
 pyrazole-bridged bis N-heterocyclic carbene ligands
;
_journal_issue 4
_journal_name_full 'Dalton Transactions'
_journal_page_first 437
_journal_page_last 439
_journal_paper_doi 10.1039/b715212d
_journal_year 2008
_chemical_formula_moiety 'C35 H46 N6, 2(I)'
_chemical_formula_sum 'C35 H46 I2 N6'
_chemical_formula_weight 804.58
_chemical_name_common 07065
_chemical_name_systematic
;
?
;
_space_group_IT_number 14
_symmetry_cell_setting monoclinic
_symmetry_space_group_name_Hall '-P 2yn'
_symmetry_space_group_name_H-M 'P 1 21/n 1'
_atom_sites_solution_hydrogens geom
_atom_sites_solution_primary direct
_atom_sites_solution_secondary difmap
_audit_creation_method SHELXL-97
_cell_angle_alpha 90.00
_cell_angle_beta 96.196(2)
_cell_angle_gamma 90.00
_cell_formula_units_Z 2
_cell_length_a 7.7975(7)
_cell_length_b 17.8932(17)
_cell_length_c 13.1964(13)
_cell_measurement_reflns_used 4052
_cell_measurement_temperature 173(2)
_cell_measurement_theta_max 25.02
_cell_measurement_theta_min 2.76
_cell_volume 1830.4(3)
_computing_cell_refinement 'SAINT, Bruker'
_computing_data_collection 'SMART, Bruker'
_computing_data_reduction 'SAINT, Bruker'
_computing_molecular_graphics 'SHEXTL, Bruker'
_computing_publication_material 'Bruker SHELXTL'
_computing_structure_refinement 'SHELXL-97 (Sheldrick, 1997)'
_computing_structure_solution 'SHELXS-97 (Sheldrick, 1990)'
_diffrn_ambient_temperature 173(2)
_diffrn_measured_fraction_theta_full 0.999
_diffrn_measured_fraction_theta_max 0.999
_diffrn_measurement_device_type 'Bruker SMART Platform CCD'
_diffrn_measurement_method 'area detector, omega scans per phi'
_diffrn_radiation_monochromator graphite
_diffrn_radiation_source 'normal-focus sealed tube'
_diffrn_radiation_type MoK\a
_diffrn_radiation_wavelength 0.71073
_diffrn_reflns_av_R_equivalents 0.0259
_diffrn_reflns_av_sigmaI/netI 0.0188
_diffrn_reflns_limit_h_max 9
_diffrn_reflns_limit_h_min -9
_diffrn_reflns_limit_k_max 21
_diffrn_reflns_limit_k_min -21
_diffrn_reflns_limit_l_max 15
_diffrn_reflns_limit_l_min -15
_diffrn_reflns_number 14689
_diffrn_reflns_theta_full 25.05
_diffrn_reflns_theta_max 25.05
_diffrn_reflns_theta_min 1.92
_exptl_absorpt_coefficient_mu 1.749
_exptl_absorpt_correction_T_max 0.7793
_exptl_absorpt_correction_T_min 0.5413
_exptl_absorpt_correction_type multi-scan
_exptl_absorpt_process_details 'SADABS, R. Blessing, 1995'
_exptl_crystal_colour colorless
_exptl_crystal_density_diffrn 1.460
_exptl_crystal_density_method 'not measured'
_exptl_crystal_description rod
_exptl_crystal_F_000 808
_exptl_crystal_size_max 0.40
_exptl_crystal_size_mid 0.20
_exptl_crystal_size_min 0.15
_refine_diff_density_max 2.020
_refine_diff_density_min -0.842
_refine_diff_density_rms 0.099
_refine_ls_extinction_method none
_refine_ls_goodness_of_fit_ref 1.011
_refine_ls_hydrogen_treatment constr
_refine_ls_matrix_type full
_refine_ls_number_parameters 209
_refine_ls_number_reflns 3247
_refine_ls_number_restraints 15
_refine_ls_restrained_S_all 1.009
_refine_ls_R_factor_all 0.0497
_refine_ls_R_factor_gt 0.0457
_refine_ls_shift/su_max 0.001
_refine_ls_shift/su_mean 0.000
_refine_ls_structure_factor_coef Fsqd
_refine_ls_weighting_details 'calc w=1/[\s^2^(Fo^2^)+(0.0587P)^2^+7.8687P] where P=(Fo^2^+2Fc^2^)/3'
_refine_ls_weighting_scheme calc
_refine_ls_wR_factor_gt 0.1201
_refine_ls_wR_factor_ref 0.1231
_reflns_number_gt 2974
_reflns_number_total 3247
_reflns_threshold_expression >2sigma(I)
_cod_data_source_file b715212d.txt
_cod_data_source_block 07065
_cod_depositor_comments
;
The following automatic conversions were performed:
'_symmetry_cell_setting' value 'Monoclinic' changed to 'monoclinic'
according to '/home/saulius/struct/CIF-dictionaries/cif_core.dic'
dictionary named 'cif_core.dic' version 2.4.1 from 2010-06-29.

Automatic conversion script
Id: cif_fix_enum 1527 2010-12-29 10:47:43Z saulius 
;
_cod_original_sg_symbol_H-M P2(1)/n
_cod_database_code 7003285

loop_
_symmetry_equiv_pos_as_xyz
'x, y, z'
'-x+1/2, y+1/2, -z+1/2'
'-x, -y, -z'
'x-1/2, -y-1/2, z-1/2'

loop_
_atom_site_label
_atom_site_type_symbol
_atom_site_fract_x
_atom_site_fract_y
_atom_site_fract_z
_atom_site_U_iso_or_equiv
_atom_site_adp_type
_atom_site_occupancy
_atom_site_symmetry_multiplicity
_atom_site_calc_flag
_atom_site_refinement_flags
_atom_site_disorder_assembly
_atom_site_disorder_group
I1 I 0.63932(5) 0.58677(2) 0.77568(3) 0.04955(16) Uani 1 1 d . . .
N1 N 0.3165(4) 0.74674(19) 0.5329(3) 0.0253(7) Uani 1 1 d . . .
N2 N 0.1552(5) 0.66423(19) 0.5934(3) 0.0273(8) Uani 1 1 d . A .
C1 C 0.3171(6) 0.6861(2) 0.5915(3) 0.0276(9) Uani 1 1 d . . .
H1 H 0.4162 0.6627 0.6258 0.033 Uiso 1 1 calc R . .
C2 C 0.0481(6) 0.7109(3) 0.5338(3) 0.0327(10) Uani 1 1 d . . .
H2 H -0.0740 0.7074 0.5217 0.039 Uiso 1 1 calc R . .
C3 C 0.1483(6) 0.7626(2) 0.4955(3) 0.0306(9) Uani 1 1 d . . .
H3 H 0.1105 0.8025 0.4511 0.037 Uiso 1 1 calc R . .
C4 C 0.4689(5) 0.7869(2) 0.5079(3) 0.0265(9) Uani 1 1 d . . .
C5 C 0.5499(5) 0.7601(2) 0.4261(3) 0.0300(9) Uani 1 1 d . . .
C6 C 0.6938(6) 0.8010(3) 0.4026(4) 0.0353(10) Uani 1 1 d . . .
H6 H 0.7545 0.7854 0.3477 0.042 Uiso 1 1 calc R . .
C7 C 0.7488(6) 0.8638(3) 0.4582(4) 0.0370(11) Uani 1 1 d . . .
H7 H 0.8461 0.8908 0.4404 0.044 Uiso 1 1 calc R . .
C8 C 0.6653(6) 0.8876(3) 0.5385(4) 0.0355(10) Uani 1 1 d . . .
H8 H 0.7061 0.9306 0.5760 0.043 Uiso 1 1 calc R . .
C9 C 0.5202(6) 0.8493(2) 0.5659(3) 0.0295(9) Uani 1 1 d . . .
C10 C 0.4889(6) 0.6904(3) 0.3673(3) 0.0352(10) Uani 1 1 d . . .
H10 H 0.3686 0.6797 0.3828 0.042 Uiso 1 1 calc R . .
C11 C 0.6005(8) 0.6230(3) 0.4024(5) 0.0517(14) Uani 1 1 d . . .
H11A H 0.5581 0.5786 0.3641 0.078 Uiso 1 1 calc R . .
H11B H 0.5946 0.6146 0.4753 0.078 Uiso 1 1 calc R . .
H11C H 0.7203 0.6327 0.3903 0.078 Uiso 1 1 calc R . .
C12 C 0.4831(8) 0.7016(4) 0.2521(4) 0.0534(14) Uani 1 1 d . . .
H12A H 0.4049 0.7430 0.2309 0.080 Uiso 1 1 calc R . .
H12B H 0.4417 0.6558 0.2169 0.080 Uiso 1 1 calc R . .
H12C H 0.5991 0.7133 0.2346 0.080 Uiso 1 1 calc R . .
C13 C 0.4268(6) 0.8762(3) 0.6540(4) 0.0337(10) Uani 1 1 d . . .
H13 H 0.3277 0.8415 0.6597 0.040 Uiso 1 1 calc R . .
C14 C 0.3528(9) 0.9542(3) 0.6339(5) 0.0597(16) Uani 1 1 d . . .
H14A H 0.2793 0.9673 0.6870 0.090 Uiso 1 1 calc R . .
H14B H 0.2842 0.9553 0.5671 0.090 Uiso 1 1 calc R . .
H14C H 0.4473 0.9904 0.6346 0.090 Uiso 1 1 calc R . .
C15 C 0.5418(8) 0.8729(4) 0.7539(4) 0.0596(16) Uani 1 1 d . . .
H15A H 0.4752 0.8871 0.8098 0.089 Uiso 1 1 calc R . .
H15B H 0.6387 0.9075 0.7515 0.089 Uiso 1 1 calc R . .
H15C H 0.5858 0.8219 0.7652 0.089 Uiso 1 1 calc R . .
C16 C 0.1058(7) 0.5938(2) 0.6404(4) 0.0385(11) Uani 1 1 d . . .
H16A H 0.0133 0.6029 0.6813 0.046 Uiso 1 1 d R A .
H16B H 0.2018 0.5738 0.6836 0.046 Uiso 1 1 d R . .
C17 C 0.0731(11) 0.5387(7) 0.5445(7) 0.0289(16) Uani 0.50 1 d PDU A -1
C18 C -0.0713(10) 0.4957(5) 0.5102(7) 0.0352(19) Uani 0.50 1 d PDU A -1
H18A H -0.1822 0.4942 0.5355 0.042 Uiso 0.50 1 d PR A -1
C19 C -0.0230(11) 0.4596(7) 0.4254(7) 0.0289(16) Uani 0.50 1 d PDU . -1
N3 N 0.2035(9) 0.5312(4) 0.4882(5) 0.0340(12) Uani 0.50 1 d PDU A -1
N4 N 0.1404(8) 0.4815(4) 0.4161(5) 0.0340(12) Uani 0.50 1 d PDU A -1
H4A H 0.1956 0.4630 0.3652 0.041 Uiso 0.50 1 d PR A -1

loop_
_atom_site_aniso_label
_atom_site_aniso_U_11
_atom_site_aniso_U_22
_atom_site_aniso_U_33
_atom_site_aniso_U_23
_atom_site_aniso_U_13
_atom_site_aniso_U_12
I1 0.0453(2) 0.0571(3) 0.0462(2) 0.00017(16) 0.00505(16) 0.01528(16)
N1 0.0268(17) 0.0221(17) 0.0278(17) 0.0022(14) 0.0066(14) -0.0016(14)
N2 0.036(2) 0.0192(17) 0.0272(18) -0.0014(14) 0.0064(15) -0.0056(14)
C1 0.032(2) 0.024(2) 0.027(2) 0.0002(16) 0.0057(17) 0.0006(17)
C2 0.028(2) 0.036(2) 0.034(2) -0.0020(19) 0.0024(18) -0.0030(18)
C3 0.029(2) 0.030(2) 0.033(2) 0.0027(18) 0.0015(17) 0.0036(18)
C4 0.022(2) 0.025(2) 0.033(2) 0.0086(17) 0.0047(16) -0.0005(16)
C5 0.027(2) 0.033(2) 0.030(2) 0.0064(18) 0.0047(17) 0.0045(18)
C6 0.031(2) 0.042(3) 0.035(2) 0.010(2) 0.0131(19) 0.005(2)
C7 0.028(2) 0.035(2) 0.050(3) 0.015(2) 0.010(2) -0.0020(19)
C8 0.033(2) 0.030(2) 0.044(3) 0.005(2) 0.007(2) -0.0038(19)
C9 0.028(2) 0.028(2) 0.033(2) 0.0065(18) 0.0052(17) 0.0023(17)
C10 0.034(2) 0.042(3) 0.031(2) -0.004(2) 0.0098(19) 0.000(2)
C11 0.058(3) 0.037(3) 0.061(3) -0.009(3) 0.007(3) 0.006(2)
C12 0.053(3) 0.076(4) 0.034(3) -0.006(3) 0.015(2) -0.002(3)
C13 0.035(2) 0.029(2) 0.038(2) -0.0036(19) 0.0127(19) -0.0072(19)
C14 0.069(4) 0.040(3) 0.074(4) -0.005(3) 0.023(3) 0.015(3)
C15 0.053(3) 0.085(5) 0.042(3) -0.004(3) 0.009(3) 0.000(3)
C16 0.047(3) 0.029(2) 0.043(3) 0.0053(19) 0.018(2) -0.007(2)
C17 0.037(5) 0.021(3) 0.031(6) 0.004(4) 0.014(3) -0.004(4)
C18 0.040(4) 0.025(5) 0.044(5) 0.002(4) 0.015(4) -0.003(4)
C19 0.037(5) 0.021(3) 0.031(6) 0.004(4) 0.014(3) -0.004(4)
N3 0.038(3) 0.027(3) 0.039(3) -0.008(2) 0.016(2) -0.006(2)
N4 0.038(3) 0.027(3) 0.039(3) -0.008(2) 0.016(2) -0.006(2)

loop_
_atom_type_symbol
_atom_type_description
_atom_type_scat_dispersion_real
_atom_type_scat_dispersion_imag
_atom_type_scat_source
C C 0.0033 0.0016 'International Tables Vol C Tables 4.2.6.8 and 6.1.1.4'
H H 0.0000 0.0000 'International Tables Vol C Tables 4.2.6.8 and 6.1.1.4'
N N 0.0061 0.0033 'International Tables Vol C Tables 4.2.6.8 and 6.1.1.4'
I I -0.4742 1.8119 'International Tables Vol C Tables 4.2.6.8 and 6.1.1.4'

loop_
_geom_angle_atom_site_label_1
_geom_angle_atom_site_label_2
_geom_angle_atom_site_label_3
_geom_angle
_geom_angle_site_symmetry_1
_geom_angle_site_symmetry_3
_geom_angle_publ_flag
C1 N1 C3 108.5(4) . . ?
C1 N1 C4 125.6(4) . . ?
C3 N1 C4 125.8(3) . . ?
C1 N2 C2 109.4(4) . . ?
C1 N2 C16 123.6(4) . . ?
C2 N2 C16 126.3(4) . . ?
N2 C1 N1 108.0(4) . . ?
N2 C1 H1 126.0 . . ?
N1 C1 H1 126.0 . . ?
C3 C2 N2 107.0(4) . . ?
C3 C2 H2 126.5 . . ?
N2 C2 H2 126.5 . . ?
C2 C3 N1 107.1(4) . . ?
C2 C3 H3 126.5 . . ?
N1 C3 H3 126.5 . . ?
C9 C4 C5 125.2(4) . . ?
C9 C4 N1 117.7(4) . . ?
C5 C4 N1 117.0(4) . . ?
C4 C5 C6 115.6(4) . . ?
C4 C5 C10 122.4(4) . . ?
C6 C5 C10 122.0(4) . . ?
C7 C6 C5 121.1(4) . . ?
C7 C6 H6 119.4 . . ?
C5 C6 H6 119.4 . . ?
C8 C7 C6 121.1(4) . . ?
C8 C7 H7 119.4 . . ?
C6 C7 H7 119.4 . . ?
C7 C8 C9 120.7(5) . . ?
C7 C8 H8 119.7 . . ?
C9 C8 H8 119.7 . . ?
C4 C9 C8 116.3(4) . . ?
C4 C9 C13 123.0(4) . . ?
C8 C9 C13 120.6(4) . . ?
C5 C10 C12 112.0(4) . . ?
C5 C10 C11 110.8(4) . . ?
C12 C10 C11 111.1(4) . . ?
C5 C10 H10 107.6 . . ?
C12 C10 H10 107.6 . . ?
C11 C10 H10 107.6 . . ?
C10 C11 H11A 109.5 . . ?
C10 C11 H11B 109.5 . . ?
H11A C11 H11B 109.5 . . ?
C10 C11 H11C 109.5 . . ?
H11A C11 H11C 109.5 . . ?
H11B C11 H11C 109.5 . . ?
C10 C12 H12A 109.5 . . ?
C10 C12 H12B 109.5 . . ?
H12A C12 H12B 109.5 . . ?
C10 C12 H12C 109.5 . . ?
H12A C12 H12C 109.5 . . ?
H12B C12 H12C 109.5 . . ?
C15 C13 C9 111.6(4) . . ?
C15 C13 C14 111.4(5) . . ?
C9 C13 C14 111.3(4) . . ?
C15 C13 H13 107.5 . . ?
C9 C13 H13 107.5 . . ?
C14 C13 H13 107.5 . . ?
C13 C14 H14A 109.5 . . ?
C13 C14 H14B 109.5 . . ?
H14A C14 H14B 109.5 . . ?
C13 C14 H14C 109.5 . . ?
H14A C14 H14C 109.5 . . ?
H14B C14 H14C 109.5 . . ?
C13 C15 H15A 109.5 . . ?
C13 C15 H15B 109.5 . . ?
H15A C15 H15B 109.5 . . ?
C13 C15 H15C 109.5 . . ?
H15A C15 H15C 109.5 . . ?
H15B C15 H15C 109.5 . . ?
C19 C16 N2 116.5(6) 3_566 . ?
C19 C16 C17 21.2(3) 3_566 . ?
N2 C16 C17 102.8(5) . . ?
C19 C16 H16A 98.1 3_566 . ?
N2 C16 H16A 109.7 . . ?
C17 C16 H16A 118.9 . . ?
C19 C16 H16B 113.0 3_566 . ?
N2 C16 H16B 110.3 . . ?
C17 C16 H16B 106.6 . . ?
H16A C16 H16B 108.3 . . ?
N3 C17 C18 113.7(7) . . ?
N3 C17 C16 115.9(6) . . ?
C18 C17 C16 130.4(6) . . ?
C19 C18 C17 103.9(7) . . ?
C19 C18 H18A 127.1 . . ?
C17 C18 H18A 128.9 . . ?
N4 C19 C18 106.3(7) . . ?
N4 C19 C16 121.2(6) . 3_566 ?
C18 C19 C16 132.4(6) . 3_566 ?
C17 N3 N4 102.5(7) . . ?
C19 N4 N3 113.7(7) . . ?
C19 N4 H4A 119.5 . . ?
N3 N4 H4A 126.8 . . ?

loop_
_geom_bond_atom_site_label_1
_geom_bond_atom_site_label_2
_geom_bond_distance
_geom_bond_site_symmetry_2
_geom_bond_publ_flag
N1 C1 1.332(5) . ?
N1 C3 1.380(6) . ?
N1 C4 1.457(5) . ?
N2 C1 1.324(6) . ?
N2 C2 1.368(6) . ?
N2 C16 1.473(5) . ?
C1 H1 0.9500 . ?
C2 C3 1.344(6) . ?
C2 H2 0.9500 . ?
C3 H3 0.9500 . ?
C4 C9 1.387(6) . ?
C4 C5 1.393(6) . ?
C5 C6 1.402(6) . ?
C5 C10 1.518(6) . ?
C6 C7 1.383(7) . ?
C6 H6 0.9500 . ?
C7 C8 1.370(7) . ?
C7 H7 0.9500 . ?
C8 C9 1.404(6) . ?
C8 H8 0.9500 . ?
C9 C13 1.515(6) . ?
C10 C12 1.529(7) . ?
C10 C11 1.530(7) . ?
C10 H10 1.0000 . ?
C11 H11A 0.9800 . ?
C11 H11B 0.9800 . ?
C11 H11C 0.9800 . ?
C12 H12A 0.9800 . ?
C12 H12B 0.9800 . ?
C12 H12C 0.9800 . ?
C13 C15 1.514(7) . ?
C13 C14 1.524(7) . ?
C13 H13 1.0000 . ?
C14 H14A 0.9800 . ?
C14 H14B 0.9800 . ?
C14 H14C 0.9800 . ?
C15 H15A 0.9800 . ?
C15 H15B 0.9800 . ?
C15 H15C 0.9800 . ?
C16 C19 1.401(10) 3_566 ?
C16 C17 1.603(10) . ?
C16 H16A 0.9600 . ?
C16 H16B 0.9600 . ?
C17 N3 1.330(5) . ?
C17 C18 1.397(5) . ?
C18 C19 1.380(5) . ?
C18 H18A 0.9600 . ?
C19 N4 1.351(5) . ?
C19 C16 1.401(10) 3_566 ?
N3 N4 1.355(5) . ?
N4 H4A 0.9001 . ?

loop_
_geom_hbond_atom_site_label_D
_geom_hbond_atom_site_label_H
_geom_hbond_atom_site_label_A
_geom_hbond_distance_DH
_geom_hbond_distance_HA
_geom_hbond_distance_DA
_geom_hbond_angle_DHA
_geom_hbond_site_symmetry_A
C1 H1 I1 0.95 2.84 3.750(4) 161.9 .
N4 H4A I1 0.90 2.53 3.434(6) 178.0 3_666

loop_
_geom_torsion_atom_site_label_1
_geom_torsion_atom_site_label_2
_geom_torsion_atom_site_label_3
_geom_torsion_atom_site_label_4
_geom_torsion
_geom_torsion_site_symmetry_1
_geom_torsion_site_symmetry_2
_geom_torsion_site_symmetry_3
_geom_torsion_site_symmetry_4
_geom_torsion_publ_flag
C2 N2 C1 N1 0.9(5) . . . . ?
C16 N2 C1 N1 172.4(4) . . . . ?
C3 N1 C1 N2 -1.0(5) . . . . ?
C4 N1 C1 N2 -177.8(4) . . . . ?
C1 N2 C2 C3 -0.5(5) . . . . ?
C16 N2 C2 C3 -171.7(4) . . . . ?
N2 C2 C3 N1 -0.2(5) . . . . ?
C1 N1 C3 C2 0.7(5) . . . . ?
C4 N1 C3 C2 177.5(4) . . . . ?
C1 N1 C4 C9 -96.5(5) . . . . ?
C3 N1 C4 C9 87.2(5) . . . . ?
C1 N1 C4 C5 84.6(5) . . . . ?
C3 N1 C4 C5 -91.7(5) . . . . ?
C9 C4 C5 C6 -0.3(6) . . . . ?
N1 C4 C5 C6 178.6(4) . . . . ?
C9 C4 C5 C10 178.7(4) . . . . ?
N1 C4 C5 C10 -2.5(6) . . . . ?
C4 C5 C6 C7 -0.1(6) . . . . ?
C10 C5 C6 C7 -179.0(4) . . . . ?
C5 C6 C7 C8 0.5(7) . . . . ?
C6 C7 C8 C9 -0.6(7) . . . . ?
C5 C4 C9 C8 0.1(6) . . . . ?
N1 C4 C9 C8 -178.7(4) . . . . ?
C5 C4 C9 C13 179.7(4) . . . . ?
N1 C4 C9 C13 0.9(6) . . . . ?
C7 C8 C9 C4 0.3(7) . . . . ?
C7 C8 C9 C13 -179.3(4) . . . . ?
C4 C5 C10 C12 135.4(5) . . . . ?
C6 C5 C10 C12 -45.7(6) . . . . ?
C4 C5 C10 C11 -100.0(5) . . . . ?
C6 C5 C10 C11 78.9(5) . . . . ?
C4 C9 C13 C15 117.3(5) . . . . ?
C8 C9 C13 C15 -63.1(6) . . . . ?
C4 C9 C13 C14 -117.6(5) . . . . ?
C8 C9 C13 C14 61.9(6) . . . . ?
C1 N2 C16 C19 -115.3(6) . . . 3_566 ?
C2 N2 C16 C19 54.7(7) . . . 3_566 ?
C1 N2 C16 C17 -98.1(6) . . . . ?
C2 N2 C16 C17 71.9(6) . . . . ?
C19 C16 C17 N3 -171(3) 3_566 . . . ?
N2 C16 C17 N3 55.6(11) . . . . ?
C19 C16 C17 C18 7.8(17) 3_566 . . . ?
N2 C16 C17 C18 -125.3(12) . . . . ?
N3 C17 C18 C19 -0.3(17) . . . . ?
C16 C17 C18 C19 -179.5(8) . . . . ?
C17 C18 C19 N4 0.9(16) . . . . ?
C17 C18 C19 C16 176.5(9) . . . 3_566 ?
C18 C17 N3 N4 -0.4(13) . . . . ?
C16 C17 N3 N4 179.0(8) . . . . ?
C18 C19 N4 N3 -1.2(13) . . . . ?
C16 C19 N4 N3 -177.4(9) 3_566 . . . ?
C17 N3 N4 C19 1.0(10) . . . . ?
